data_7043818
loop_
_publ_author_name
'Waters, Jordan'
'Chen, Qien'
'Everitt, Thomas'
'Goicoechea, Jose M.'

_publ_section_title
;
 N-heterocyclic carbene adducts of the heavier group 15 tribromides.
 Normal to abnormal isomerism and bromide ion abstraction.
;
_journal_name_full 'Dalton Trans.'
_journal_paper_doi 10.1039/C7DT02431B
_journal_year 2017
_chemical_formula_moiety 'C27 H36 Bi Br2 N2, C32 H12 B F24, 4.5(C4 H8 O)'
_chemical_formula_sum 'C77 H84 B Bi Br2 F24 N2 O4.5'
_chemical_formula_weight 1945.07
_chemical_name_systematic
;
 [Bi(aIPr)Br2][BArF]*4.5THF
;
_space_group_crystal_system triclinic
_space_group_IT_number 2
_space_group_name_Hall '-P 1'
_space_group_name_H-M_alt 'P -1'
_symmetry_space_group_name_Hall '-P 1'
_symmetry_space_group_name_H-M 'P -1'
_atom_sites_solution_hydrogens geom
_audit_creation_method SHELXL-2013
_audit_update_record
;
2017-07-04 deposited with the CCDC.
2017-07-21 downloaded from the CCDC.
;
_cell_angle_alpha 113.243(2)
_cell_angle_beta 93.206(2)
_cell_angle_gamma 106.828(2)
_cell_formula_units_Z 2
_cell_length_a 12.7012(3)
_cell_length_b 18.9400(4)
_cell_length_c 19.7427(4)
_cell_measurement_reflns_used 44466
_cell_measurement_temperature 150(2)
_cell_measurement_theta_max 76.2710
_cell_measurement_theta_min 3.7058
_cell_volume 4098.06(18)
_computing_cell_refinement
;
CrysAlisPro, Agilent Technologies,
Version 1.171.35.21 (release 20-01-2012 CrysAlis171 .NET)
(compiled Jan 23 2012,18:06:46)
;
_computing_data_collection
;
CrysAlisPro, Agilent Technologies,
Version 1.171.35.21 (release 20-01-2012 CrysAlis171 .NET)
(compiled Jan 23 2012,18:06:46)
;
_computing_data_reduction
;
CrysAlisPro, Agilent Technologies,
Version 1.171.35.21 (release 20-01-2012 CrysAlis171 .NET)
(compiled Jan 23 2012,18:06:46)
;
_computing_molecular_graphics 'WinGX (Farrugia, 2005)'
_computing_publication_material 'XCIF (Sheldrick, 2001)'
_computing_structure_refinement 'SHELXL-2013 (Sheldrick, 2013)'
_computing_structure_solution 'SHELXS-97 (Sheldrick, 1990)'
_diffrn_ambient_temperature 150(2)
_diffrn_detector_area_resol_mean 10.4102
_diffrn_measured_fraction_theta_full 1.000
_diffrn_measured_fraction_theta_max 0.991
_diffrn_measurement_device_type 'SuperNova, Dual, Cu at zero, Atlas'
_diffrn_measurement_method '\w scans'
_diffrn_radiation_monochromator mirror
_diffrn_radiation_source 'SuperNova (Cu) X-ray Source'
_diffrn_radiation_type 'Cu K\a'
_diffrn_radiation_wavelength 1.54184
_diffrn_reflns_av_R_equivalents 0.0473
_diffrn_reflns_av_unetI/netI 0.0269
_diffrn_reflns_Laue_measured_fraction_full 1.000
_diffrn_reflns_Laue_measured_fraction_max 0.991
_diffrn_reflns_limit_h_max 15
_diffrn_reflns_limit_h_min -15
_diffrn_reflns_limit_k_max 23
_diffrn_reflns_limit_k_min -23
_diffrn_reflns_limit_l_max 24
_diffrn_reflns_limit_l_min -24
_diffrn_reflns_number 83484
_diffrn_reflns_point_group_measured_fraction_full 1.000
_diffrn_reflns_point_group_measured_fraction_max 0.991
_diffrn_reflns_theta_full 67.684
_diffrn_reflns_theta_max 76.271
_diffrn_reflns_theta_min 3.706
_exptl_absorpt_coefficient_mu 6.275
_exptl_absorpt_correction_T_max 1.00000
_exptl_absorpt_correction_T_min 0.61564
_exptl_absorpt_correction_type multi-scan
_exptl_absorpt_process_details
;
CrysAlisPro, Agilent Technologies,
Version 1.171.36.32 (release 02-08-2013 CrysAlis171 .NET)
(compiled Aug  2 2013,16:46:58)
Empirical absorption correction using spherical harmonics,
 implemented in SCALE3 ABSPACK scaling algorithm.
;
_exptl_crystal_colour colourless
_exptl_crystal_density_diffrn 1.576
_exptl_crystal_description block
_exptl_crystal_F_000 1940
_exptl_crystal_size_max 0.220
_exptl_crystal_size_mid 0.140
_exptl_crystal_size_min 0.080
_refine_diff_density_max 2.868
_refine_diff_density_min -3.547
_refine_diff_density_rms 0.106
_refine_ls_extinction_method none
_refine_ls_goodness_of_fit_ref 1.034
_refine_ls_hydrogen_treatment constr
_refine_ls_matrix_type full
_refine_ls_number_parameters 1091
_refine_ls_number_reflns 16981
_refine_ls_number_restraints 10
_refine_ls_restrained_S_all 1.034
_refine_ls_R_factor_all 0.0633
_refine_ls_R_factor_gt 0.0567
_refine_ls_shift/su_max 0.001
_refine_ls_shift/su_mean 0.000
_refine_ls_structure_factor_coef Fsqd
_refine_ls_weighting_details 'w=1/[\s^2^(Fo^2^)+(0.0643P)^2^+14.4060P] where P=(Fo^2^+2Fc^2^)/3'
_refine_ls_weighting_scheme calc
_refine_ls_wR_factor_gt 0.1407
_refine_ls_wR_factor_ref 0.1479
_reflns_Friedel_coverage 0.000
_reflns_number_gt 15139
_reflns_number_total 16981
_reflns_threshold_expression 'I > 2\s(I)'
_cod_data_source_file c7dt02431b2.cif
_cod_data_source_block 8
_cod_original_cell_volume 4098.06(17)
_cod_original_formula_sum 'C77 H84 B Bi Br2 F24 N2 O4.50'
_cod_database_code 7043818
_shelx_space_group_comment
;
The symmetry employed for this shelxl refinement is uniquely defined
by the following loop, which should always be used as a source of
symmetry information in preference to the above space-group names.
They are only intended as comments.
;
_shelx_estimated_absorpt_t_min 0.339
_shelx_estimated_absorpt_t_max 0.634
_shelxl_version_number 2013-4

loop_
_space_group_symop_operation_xyz
'x, y, z'
'-x, -y, -z'

loop_
_atom_site_label
_atom_site_type_symbol
_atom_site_fract_x
_atom_site_fract_y
_atom_site_fract_z
_atom_site_U_iso_or_equiv
_atom_site_adp_type
_atom_site_occupancy
_atom_site_site_symmetry_order
_atom_site_calc_flag
_atom_site_refinement_flags_posn
_atom_site_refinement_flags_adp
_atom_site_refinement_flags_occupancy
_atom_site_disorder_assembly
_atom_site_disorder_group
Bi1 Bi 0.91361(2) 0.10277(2) 0.50665(2) 0.05817(9) Uani 1 1 d . . . . .
Br1 Br 0.89018(11) -0.04441(5) 0.40189(5) 0.1320(5) Uani 1 1 d . . . . .
Br2 Br 0.75314(9) 0.04402(5) 0.56879(5) 0.1032(4) Uani 1 1 d . . . . .
C1 C 0.6789(4) 0.1634(2) 0.3798(2) 0.0324(8) Uani 1 1 d . . . . .
H1 H 0.6375 0.1964 0.3755 0.039 Uiso 1 1 calc R U . . .
C2 C 0.7546(4) 0.0673(3) 0.3529(3) 0.0382(9) Uani 1 1 d . . . . .
H2 H 0.7748 0.0209 0.3251 0.046 Uiso 1 1 calc R U . . .
C3 C 0.7871(4) 0.1145(2) 0.4279(2) 0.0355(9) Uani 1 1 d . . . . .
C4 C 0.6346(5) 0.0676(3) 0.2451(2) 0.0445(11) Uani 1 1 d . . . . .
C5 C 0.6983(6) 0.0937(4) 0.1993(3) 0.0556(14) Uani 1 1 d . . . . .
C6 C 0.6446(8) 0.0603(5) 0.1224(3) 0.076(2) Uani 1 1 d . . . . .
H6 H 0.6840 0.0754 0.0881 0.091 Uiso 1 1 calc R U . . .
C7 C 0.5378(8) 0.0071(5) 0.0982(3) 0.082(2) Uani 1 1 d . . . . .
H7 H 0.5042 -0.0148 0.0468 0.099 Uiso 1 1 calc R U . . .
C8 C 0.4779(7) -0.0155(4) 0.1448(3) 0.0720(19) Uani 1 1 d . . . . .
H8 H 0.4029 -0.0521 0.1257 0.086 Uiso 1 1 calc R U . . .
C9 C 0.5238(5) 0.0139(3) 0.2208(3) 0.0504(13) Uani 1 1 d . . . . .
C10 C 0.8135(7) 0.1556(4) 0.2282(4) 0.0684(17) Uani 1 1 d . . . . .
H10 H 0.8413 0.1584 0.2778 0.082 Uiso 1 1 calc R U . . .
C11 C 0.8101(8) 0.2406(5) 0.2425(5) 0.084(2) Uani 1 1 d . . . . .
H11A H 0.7790 0.2395 0.1954 0.125 Uiso 1 1 calc R U . . .
H11B H 0.8863 0.2805 0.2618 0.125 Uiso 1 1 calc R U . . .
H11C H 0.7630 0.2561 0.2795 0.125 Uiso 1 1 calc R U . . .
C12 C 0.8999(10) 0.1369(7) 0.1787(6) 0.115(4) Uani 1 1 d . . . . .
H12A H 0.9044 0.0835 0.1709 0.172 Uiso 1 1 calc R U . . .
H12B H 0.9735 0.1792 0.2037 0.172 Uiso 1 1 calc R U . . .
H12C H 0.8771 0.1362 0.1301 0.172 Uiso 1 1 calc R U . . .
C13 C 0.4517(5) -0.0118(3) 0.2701(3) 0.0533(13) Uani 1 1 d . . . . .
H13 H 0.4989 0.0118 0.3213 0.064 Uiso 1 1 calc R U . . .
C14 C 0.3546(7) 0.0230(5) 0.2777(5) 0.0795(19) Uani 1 1 d . . . . .
H14A H 0.3854 0.0827 0.2977 0.119 Uiso 1 1 calc R U . . .
H14B H 0.3101 0.0078 0.3119 0.119 Uiso 1 1 calc R U . . .
H14C H 0.3068 0.0007 0.2282 0.119 Uiso 1 1 calc R U . . .
C15 C 0.4063(7) -0.1048(4) 0.2415(4) 0.080(2) Uani 1 1 d . . . . .
H15A H 0.3550 -0.1292 0.1931 0.120 Uiso 1 1 calc R U . . .
H15B H 0.3661 -0.1189 0.2779 0.120 Uiso 1 1 calc R U . . .
H15C H 0.4688 -0.1259 0.2353 0.120 Uiso 1 1 calc R U . . .
C16 C 0.7459(3) 0.2419(2) 0.5152(2) 0.0301(8) Uani 1 1 d . . . . .
C17 C 0.8375(4) 0.3141(3) 0.5385(2) 0.0340(8) Uani 1 1 d . . . . .
C18 C 0.8374(4) 0.3796(3) 0.6043(3) 0.0429(10) Uani 1 1 d . . . . .
H18 H 0.8981 0.4298 0.6225 0.052 Uiso 1 1 calc R U . . .
C19 C 0.7513(4) 0.3730(3) 0.6430(3) 0.0483(11) Uani 1 1 d . . . . .
H19 H 0.7525 0.4188 0.6869 0.058 Uiso 1 1 calc R U . . .
C20 C 0.6632(4) 0.3005(3) 0.6186(3) 0.0444(10) Uani 1 1 d . . . . .
H20 H 0.6051 0.2971 0.6467 0.053 Uiso 1 1 calc R U . . .
C21 C 0.6571(4) 0.2326(3) 0.5543(2) 0.0353(9) Uani 1 1 d . . . . .
C22 C 0.9308(4) 0.3236(3) 0.4946(3) 0.0415(10) Uani 1 1 d . . . . .
H22 H 0.9258 0.2679 0.4575 0.050 Uiso 1 1 calc R U . . .
C23 C 0.9138(6) 0.3723(5) 0.4505(4) 0.0727(19) Uani 1 1 d . . . . .
H23A H 0.8396 0.3446 0.4177 0.109 Uiso 1 1 calc R U . . .
H23B H 0.9716 0.3757 0.4199 0.109 Uiso 1 1 calc R U . . .
H23C H 0.9194 0.4275 0.4858 0.109 Uiso 1 1 calc R U . . .
C24 C 1.0469(5) 0.3648(4) 0.5439(4) 0.0608(15) Uani 1 1 d . . . . .
H24A H 1.0559 0.4212 0.5779 0.091 Uiso 1 1 calc R U . . .
H24B H 1.1036 0.3647 0.5122 0.091 Uiso 1 1 calc R U . . .
H24C H 1.0560 0.3350 0.5734 0.091 Uiso 1 1 calc R U . . .
C25 C 0.5549(4) 0.1554(3) 0.5249(3) 0.0434(10) Uani 1 1 d . . . . .
H25 H 0.5745 0.1099 0.4869 0.052 Uiso 1 1 calc R U . . .
C26 C 0.4599(5) 0.1677(4) 0.4861(3) 0.0565(13) Uani 1 1 d . . . . .
H26A H 0.3966 0.1161 0.4625 0.085 Uiso 1 1 calc R U . . .
H26B H 0.4856 0.1852 0.4476 0.085 Uiso 1 1 calc R U . . .
H26C H 0.4362 0.2095 0.5231 0.085 Uiso 1 1 calc R U . . .
C27 C 0.5183(6) 0.1310(5) 0.5867(4) 0.077(2) Uani 1 1 d . . . . .
H27A H 0.5830 0.1303 0.6155 0.116 Uiso 1 1 calc R U . . .
H27B H 0.4609 0.0765 0.5644 0.116 Uiso 1 1 calc R U . . .
H27C H 0.4873 0.1706 0.6201 0.116 Uiso 1 1 calc R U . . .
N1 N 0.6868(3) 0.0984(2) 0.32364(19) 0.0339(7) Uani 1 1 d . . . . .
N2 N 0.7384(3) 0.17470(19) 0.44314(19) 0.0302(7) Uani 1 1 d . . . . .
O101 O 1.0570(4) 0.1589(3) 0.4306(3) 0.0781(14) Uani 1 1 d . . . . .
C101 C 1.1720(6) 0.1772(6) 0.4571(7) 0.104(3) Uani 1 1 d . . . . .
H10A H 1.1842 0.1300 0.4622 0.125 Uiso 1 1 calc R U . . .
H10B H 1.1982 0.2249 0.5069 0.125 Uiso 1 1 calc R U . . .
C102 C 1.2322(8) 0.1952(8) 0.4028(7) 0.113(3) Uani 1 1 d . . . . .
H10C H 1.2975 0.1762 0.3990 0.135 Uiso 1 1 calc R U . . .
H10D H 1.2592 0.2547 0.4173 0.135 Uiso 1 1 calc R U . . .
C103 C 1.1524(8) 0.1515(10) 0.3313(7) 0.153(6) Uani 1 1 d . . . . .
H10E H 1.1558 0.0961 0.3033 0.184 Uiso 1 1 calc R U . . .
H10F H 1.1681 0.1815 0.2998 0.184 Uiso 1 1 calc R U . . .
C104 C 1.0422(8) 0.1470(9) 0.3523(5) 0.135(5) Uani 1 1 d . . . . .
H10G H 1.0178 0.1902 0.3475 0.161 Uiso 1 1 calc R U . . .
H10H H 0.9852 0.0932 0.3197 0.161 Uiso 1 1 calc R U . . .
O201 O 0.9647(4) 0.2411(2) 0.6399(2) 0.0624(10) Uani 1 1 d . . . . .
C201 C 0.8962(7) 0.2586(5) 0.6959(4) 0.0738(18) Uani 1 1 d . . . . .
H20A H 0.8163 0.2257 0.6737 0.089 Uiso 1 1 calc R U . . .
H20B H 0.9043 0.3172 0.7179 0.089 Uiso 1 1 calc R U . . .
C202 C 0.9379(11) 0.2363(8) 0.7547(5) 0.120(4) Uani 1 1 d . . . . .
H20C H 0.8877 0.1824 0.7486 0.144 Uiso 1 1 calc R U . . .
H20D H 0.9417 0.2778 0.8057 0.144 Uiso 1 1 calc R U . . .
C203 C 1.0532(9) 0.2336(6) 0.7427(5) 0.101(3) Uani 1 1 d . . . . .
H20E H 1.1101 0.2713 0.7891 0.121 Uiso 1 1 calc R U . . .
H20F H 1.0553 0.1777 0.7275 0.121 Uiso 1 1 calc R U . . .
C204 C 1.0738(6) 0.2603(4) 0.6809(4) 0.078(2) Uani 1 1 d . . . . .
H20G H 1.1157 0.3196 0.7020 0.093 Uiso 1 1 calc R U . . .
H20H H 1.1173 0.2305 0.6478 0.093 Uiso 1 1 calc R U . . .
O301 O 0.5318(4) 0.2517(2) 0.3465(2) 0.0592(10) Uani 1 1 d . . . . .
C301 C 0.4938(7) 0.2449(4) 0.2740(4) 0.0735(19) Uani 1 1 d . . . . .
H30A H 0.4108 0.2253 0.2621 0.088 Uiso 1 1 calc R U . . .
H30B H 0.5203 0.2057 0.2350 0.088 Uiso 1 1 calc R U . . .
C302 C 0.5410(7) 0.3292(4) 0.2759(4) 0.0722(18) Uani 1 1 d . . . . .
H30C H 0.5852 0.3280 0.2360 0.087 Uiso 1 1 calc R U . . .
H30D H 0.4801 0.3502 0.2692 0.087 Uiso 1 1 calc R U . . .
C303 C 0.6149(6) 0.3814(4) 0.3530(4) 0.0675(16) Uani 1 1 d . . . . .
H30E H 0.6939 0.3849 0.3514 0.081 Uiso 1 1 calc R U . . .
H30F H 0.6108 0.4372 0.3741 0.081 Uiso 1 1 calc R U . . .
C304 C 0.5653(6) 0.3358(4) 0.3978(3) 0.0599(15) Uani 1 1 d . . . . .
H30G H 0.6217 0.3485 0.4414 0.072 Uiso 1 1 calc R U . . .
H30H H 0.5000 0.3503 0.4162 0.072 Uiso 1 1 calc R U . . .
O401 O 0.8216(5) -0.0448(3) 0.2064(3) 0.0968(18) Uani 1 1 d D . . . .
C401 C 0.9083(9) -0.0739(6) 0.1804(6) 0.106(3) Uani 1 1 d D . . . .
H40A H 0.9531 -0.0776 0.2207 0.127 Uiso 1 1 calc R U . . .
H40B H 0.9585 -0.0377 0.1619 0.127 Uiso 1 1 calc R U . . .
C402 C 0.8466(13) -0.1602(7) 0.1152(6) 0.138(5) Uani 1 1 d D . . . .
H40C H 0.8473 -0.1584 0.0658 0.166 Uiso 1 1 calc R U . . .
H40D H 0.8820 -0.1999 0.1166 0.166 Uiso 1 1 calc R U . . .
C403 C 0.7362(12) -0.1812(7) 0.1284(7) 0.157(7) Uani 1 1 d D . . . .
H40E H 0.7296 -0.2074 0.1632 0.189 Uiso 1 1 calc R U . . .
H40F H 0.6820 -0.2190 0.0808 0.189 Uiso 1 1 calc R U . . .
C404 C 0.7170(10) -0.1052(6) 0.1611(7) 0.135(5) Uani 1 1 d D . . . .
H40G H 0.6590 -0.1085 0.1923 0.162 Uiso 1 1 calc R U . . .
H40H H 0.6911 -0.0912 0.1213 0.162 Uiso 1 1 calc R U . . .
O501 O 0.971(6) 0.4352(18) 1.000(3) 0.40(4) Uani 0.5 1 d D . P A -1
C501 C 0.997(5) 0.443(3) 0.934(3) 0.24(3) Uani 0.5 1 d D . P A -1
H50A H 0.9286 0.4233 0.8967 0.290 Uiso 0.5 1 calc R U P A -1
H50B H 1.0463 0.4107 0.9121 0.290 Uiso 0.5 1 calc R U P A -1
C502 C 1.060(3) 0.536(3) 0.9618(19) 0.162(18) Uani 0.5 1 d D . P A -1
H50C H 1.1408 0.5516 0.9816 0.195 Uiso 0.5 1 calc R U P A -1
H50D H 1.0511 0.5536 0.9215 0.195 Uiso 0.5 1 calc R U P A -1
C503 C 1.0016(16) 0.5670(13) 1.0196(11) 0.077(5) Uani 0.5 1 d D . P A -1
H50E H 0.9286 0.5659 0.9980 0.092 Uiso 0.5 1 calc R U P A -1
H50F H 1.0461 0.6240 1.0550 0.092 Uiso 0.5 1 calc R U P A -1
C504 C 0.985(2) 0.5146(19) 1.0572(18) 0.109(11) Uani 0.5 1 d D . P A -1
H50G H 1.0515 0.5333 1.0969 0.131 Uiso 0.5 1 calc R U P A -1
H50H H 0.9183 0.5142 1.0803 0.131 Uiso 0.5 1 calc R U P A -1
B101 B 0.2544(4) 0.3843(3) 0.1406(2) 0.0269(8) Uani 1 1 d . . . B -1
C105 C 0.3184(3) 0.4340(2) 0.2291(2) 0.0263(7) Uani 1 1 d . . . B -1
C106 C 0.4260(3) 0.4929(2) 0.2512(2) 0.0310(8) Uani 1 1 d . . . B -1
H106 H 0.4612 0.5060 0.2144 0.037 Uiso 1 1 calc R U . B -1
C107 C 0.4823(4) 0.5325(3) 0.3256(2) 0.0366(9) Uani 1 1 d . . . B -1
C108 C 0.4347(4) 0.5151(3) 0.3804(2) 0.0386(9) Uani 1 1 d . . . B -1
H108 H 0.4730 0.5430 0.4313 0.046 Uiso 1 1 calc R U . B -1
C109 C 0.3293(4) 0.4559(3) 0.3598(2) 0.0356(9) Uani 1 1 d . . . B -1
C110 C 0.2729(3) 0.4159(2) 0.2855(2) 0.0310(8) Uani 1 1 d . . . B -1
H110 H 0.2013 0.3751 0.2727 0.037 Uiso 1 1 calc R U . B -1
C111 C 0.5972(4) 0.5955(3) 0.3453(3) 0.0484(11) Uani 1 1 d . . . B -1
C112 C 0.2753(5) 0.4367(3) 0.4186(3) 0.0471(11) Uani 1 1 d . . . B -1
C113 C 0.2913(3) 0.3027(2) 0.1098(2) 0.0272(7) Uani 1 1 d . . . B -1
C114 C 0.3952(3) 0.3053(2) 0.0881(2) 0.0289(7) Uani 1 1 d . . . B -1
H114 H 0.4420 0.3540 0.0871 0.035 Uiso 1 1 calc R U . B -1
C115 C 0.4317(3) 0.2385(3) 0.0681(2) 0.0328(8) Uani 1 1 d . . . B -1
C116 C 0.3668(4) 0.1661(3) 0.0684(3) 0.0361(9) Uani 1 1 d . . . B -1
H116 H 0.3919 0.1206 0.0542 0.043 Uiso 1 1 calc R U . B -1
C117 C 0.2636(4) 0.1621(2) 0.0900(2) 0.0336(8) Uani 1 1 d . . . B -1
C118 C 0.2279(3) 0.2292(2) 0.1104(2) 0.0310(8) Uani 1 1 d . . . B -1
H118 H 0.1574 0.2249 0.1254 0.037 Uiso 1 1 calc R U . B -1
C119 C 0.5423(4) 0.2426(3) 0.0443(3) 0.0440(10) Uani 1 1 d . . . B -1
C120 C 0.1922(5) 0.0840(3) 0.0901(3) 0.0501(12) Uani 1 1 d . . . B -1
C121 C 0.2905(3) 0.4420(2) 0.0964(2) 0.0293(8) Uani 1 1 d . . . B -1
C122 C 0.3022(4) 0.5246(3) 0.1323(2) 0.0370(9) Uani 1 1 d . . . B -1
H122 H 0.2927 0.5463 0.1830 0.044 Uiso 1 1 calc R U . B -1
C123 C 0.3269(5) 0.5760(3) 0.0974(3) 0.0479(11) Uani 1 1 d . . . B -1
C124 C 0.3396(5) 0.5474(3) 0.0239(3) 0.0481(11) Uani 1 1 d . . . B -1
H124 H 0.3559 0.5828 -0.0003 0.058 Uiso 1 1 calc R U . B -1
C125 C 0.3283(4) 0.4659(3) -0.0143(2) 0.0392(9) Uani 1 1 d . . . B -1
C126 C 0.3036(3) 0.4139(2) 0.0212(2) 0.0316(8) Uani 1 1 d . . . B -1
H126 H 0.2955 0.3580 -0.0063 0.038 Uiso 1 1 calc R U . B -1
C127 C 0.3428(7) 0.6650(3) 0.1418(4) 0.0677(18) Uani 1 1 d . . . B -1
C128 C 0.3388(5) 0.4335(3) -0.0952(3) 0.0493(12) Uani 1 1 d . . . B -1
C129 C 0.1175(3) 0.3601(2) 0.1302(2) 0.0283(7) Uani 1 1 d . . . B -1
C130 C 0.0639(3) 0.4071(2) 0.1797(2) 0.0334(8) Uani 1 1 d . . . B -1
H130 H 0.1079 0.4524 0.2247 0.040 Uiso 1 1 calc R U . B -1
C131 C -0.0518(4) 0.3898(3) 0.1658(3) 0.0383(9) Uani 1 1 d . . . B -1
C132 C -0.1187(4) 0.3244(3) 0.1008(3) 0.0402(10) Uani 1 1 d . . . B -1
H132 H -0.1975 0.3123 0.0909 0.048 Uiso 1 1 calc R U . B -1
C133 C -0.0673(4) 0.2772(3) 0.0505(2) 0.0366(9) Uani 1 1 d . . . B -1
C134 C 0.0480(3) 0.2948(3) 0.0645(2) 0.0317(8) Uani 1 1 d . . . B -1
H134 H 0.0806 0.2617 0.0285 0.038 Uiso 1 1 calc R U . B -1
C135 C -0.1026(4) 0.4433(3) 0.2227(3) 0.0574(15) Uani 1 1 d . . . B -1
C136 C -0.1379(4) 0.2049(4) -0.0200(3) 0.0530(13) Uani 1 1 d . . . B -1
F1A F 0.6386(4) 0.6327(4) 0.4164(3) 0.131(3) Uani 1 1 d . . . B -1
F1B F 0.5990(4) 0.6524(3) 0.3244(3) 0.1078(18) Uani 1 1 d . . . B -1
F1C F 0.6698(3) 0.5644(3) 0.3131(4) 0.123(2) Uani 1 1 d . . . B -1
F2A F 0.3446(4) 0.4345(4) 0.4688(2) 0.0961(16) Uani 1 1 d . . . B -1
F2B F 0.1909(4) 0.3661(3) 0.3910(2) 0.0901(14) Uani 1 1 d . . . B -1
F2C F 0.2287(5) 0.4904(3) 0.4569(3) 0.0937(15) Uani 1 1 d . . . B -1
F3A F 0.6094(2) 0.31766(19) 0.0612(2) 0.0565(8) Uani 1 1 d . . . B -1
F3B F 0.5305(3) 0.2019(3) -0.0298(2) 0.0927(15) Uani 1 1 d . . . B -1
F3C F 0.5989(3) 0.2098(3) 0.0742(3) 0.0929(16) Uani 1 1 d . . . B -1
F4A F 0.2407(11) 0.0592(10) 0.1312(12) 0.113(9) Uani 0.54(3) 1 d . . P B 1
F4B F 0.1632(16) 0.0219(6) 0.0211(6) 0.099(7) Uani 0.54(3) 1 d . . P B 1
F4C F 0.0959(12) 0.0831(8) 0.1083(13) 0.105(9) Uani 0.54(3) 1 d . . P B 1
F4D F 0.2334(14) 0.0270(7) 0.0661(16) 0.108(11) Uani 0.46(3) 1 d . . P B 2
F4E F 0.0933(13) 0.0606(10) 0.0571(14) 0.113(11) Uani 0.46(3) 1 d . . P B 2
F4F F 0.1808(19) 0.0953(8) 0.1593(7) 0.100(8) Uani 0.46(3) 1 d . . P B 2
F5A F 0.2749(7) 0.6788(3) 0.1865(4) 0.156(3) Uani 1 1 d . . . . .
F5B F 0.3306(10) 0.7018(3) 0.1023(3) 0.186(4) Uani 1 1 d . . . . .
F5C F 0.4361(6) 0.7043(3) 0.1857(6) 0.216(5) Uani 1 1 d . . . . .
F6A F 0.4151(4) 0.4858(3) -0.1103(2) 0.1011(17) Uani 1 1 d . . . . .
F6B F 0.2468(4) 0.4139(5) -0.1400(2) 0.136(3) Uani 1 1 d . . . . .
F6C F 0.3653(7) 0.3683(3) -0.1184(2) 0.130(3) Uani 1 1 d . . . . .
F7A F -0.0843(4) 0.4420(2) 0.2900(2) 0.0746(11) Uani 1 1 d . . . . .
F7B F -0.2117(3) 0.4215(3) 0.2030(3) 0.120(2) Uani 1 1 d . . . . .
F7C F -0.0572(4) 0.5217(2) 0.2375(2) 0.0759(11) Uani 1 1 d . . . . .
F8A F -0.1073(13) 0.2164(7) -0.0810(4) 0.084(4) Uani 0.497(18) 1 d . . P B 1
F8B F -0.2395(8) 0.1942(15) -0.0294(10) 0.153(13) Uani 0.497(18) 1 d . . P B 1
F8C F -0.1155(19) 0.1403(5) -0.0297(9) 0.117(9) Uani 0.497(18) 1 d . . P B 1
F8D F -0.2106(14) 0.2210(8) -0.0539(9) 0.108(8) Uani 0.503(18) 1 d . . P B 2
F8E F -0.2109(13) 0.1471(6) -0.0038(5) 0.081(4) Uani 0.503(18) 1 d . . P B 2
F8F F -0.0873(7) 0.1664(14) -0.0661(9) 0.138(11) Uani 0.503(18) 1 d . . P B 2

loop_
_atom_site_aniso_label
_atom_site_aniso_U_11
_atom_site_aniso_U_22
_atom_site_aniso_U_33
_atom_site_aniso_U_23
_atom_site_aniso_U_13
_atom_site_aniso_U_12
Bi1 0.06760(15) 0.03790(11) 0.05070(13) 0.00041(9) -0.02486(10) 0.02544(10)
Br1 0.1907(11) 0.0702(5) 0.0909(6) -0.0286(4) -0.0790(7) 0.0915(6)
Br2 0.1217(7) 0.0671(5) 0.0980(6) 0.0563(5) -0.0324(5) -0.0195(5)
C1 0.045(2) 0.0245(18) 0.0266(18) 0.0083(15) 0.0033(16) 0.0149(16)
C2 0.048(2) 0.030(2) 0.035(2) 0.0079(17) 0.0025(18) 0.0203(18)
C3 0.042(2) 0.0284(19) 0.033(2) 0.0098(16) -0.0089(17) 0.0158(17)
C4 0.078(3) 0.039(2) 0.0227(19) 0.0096(17) 0.009(2) 0.035(2)
C5 0.089(4) 0.053(3) 0.040(3) 0.022(2) 0.024(3) 0.041(3)
C6 0.138(7) 0.079(5) 0.039(3) 0.035(3) 0.034(4) 0.060(5)
C7 0.136(7) 0.068(4) 0.032(3) 0.014(3) -0.005(4) 0.033(5)
C8 0.111(5) 0.057(3) 0.032(3) 0.009(2) -0.017(3) 0.025(4)
C9 0.079(4) 0.036(2) 0.027(2) 0.0032(18) -0.008(2) 0.024(2)
C10 0.097(5) 0.078(4) 0.061(4) 0.043(3) 0.039(4) 0.049(4)
C11 0.104(6) 0.064(4) 0.088(5) 0.035(4) 0.034(5) 0.029(4)
C12 0.140(9) 0.112(7) 0.136(9) 0.067(7) 0.096(8) 0.071(7)
C13 0.068(3) 0.039(3) 0.035(2) 0.009(2) -0.013(2) 0.009(2)
C14 0.082(5) 0.081(5) 0.079(5) 0.038(4) 0.006(4) 0.029(4)
C15 0.111(6) 0.042(3) 0.064(4) 0.018(3) -0.012(4) 0.007(3)
C16 0.036(2) 0.0254(18) 0.0245(18) 0.0060(15) 0.0020(15) 0.0110(15)
C17 0.035(2) 0.0282(19) 0.031(2) 0.0064(16) 0.0043(16) 0.0097(16)
C18 0.046(2) 0.031(2) 0.035(2) 0.0021(18) 0.0027(19) 0.0062(18)
C19 0.055(3) 0.037(2) 0.035(2) -0.0021(19) 0.005(2) 0.015(2)
C20 0.044(2) 0.047(3) 0.035(2) 0.010(2) 0.0087(19) 0.014(2)
C21 0.038(2) 0.033(2) 0.0283(19) 0.0104(16) -0.0006(16) 0.0075(17)
C22 0.043(2) 0.034(2) 0.039(2) 0.0103(18) 0.0088(19) 0.0106(19)
C23 0.065(4) 0.099(5) 0.085(5) 0.062(4) 0.031(4) 0.035(4)
C24 0.041(3) 0.080(4) 0.059(3) 0.032(3) 0.011(2) 0.014(3)
C25 0.044(2) 0.040(2) 0.037(2) 0.0159(19) 0.0017(19) 0.0035(19)
C26 0.043(3) 0.058(3) 0.057(3) 0.024(3) -0.002(2) 0.005(2)
C27 0.072(4) 0.084(5) 0.063(4) 0.048(4) -0.002(3) -0.011(4)
N1 0.048(2) 0.0294(17) 0.0253(16) 0.0085(13) 0.0045(14) 0.0189(15)
N2 0.0377(17) 0.0222(15) 0.0277(16) 0.0075(13) 0.0021(13) 0.0115(13)
O101 0.051(2) 0.097(4) 0.068(3) 0.012(3) 0.003(2) 0.034(2)
C101 0.055(4) 0.088(6) 0.149(9) 0.048(6) -0.024(5) 0.008(4)
C102 0.065(5) 0.140(9) 0.151(10) 0.078(8) 0.006(6) 0.043(6)
C103 0.070(6) 0.217(15) 0.115(9) 0.011(9) 0.025(6) 0.051(8)
C104 0.069(5) 0.220(14) 0.071(5) 0.020(7) 0.012(4) 0.047(7)
O201 0.066(2) 0.049(2) 0.056(2) 0.0107(18) -0.0048(19) 0.0180(19)
C201 0.086(5) 0.073(4) 0.058(4) 0.018(3) 0.005(3) 0.036(4)
C202 0.151(10) 0.165(11) 0.064(5) 0.052(6) 0.009(6) 0.078(9)
C203 0.122(7) 0.086(6) 0.084(6) 0.028(5) -0.021(5) 0.041(5)
C204 0.069(4) 0.054(4) 0.078(5) 0.007(3) -0.017(3) 0.012(3)
O301 0.083(3) 0.054(2) 0.050(2) 0.0229(18) 0.0013(19) 0.037(2)
C301 0.094(5) 0.072(4) 0.053(3) 0.025(3) -0.011(3) 0.034(4)
C302 0.094(5) 0.077(4) 0.061(4) 0.038(3) 0.004(3) 0.042(4)
C303 0.085(4) 0.059(4) 0.067(4) 0.030(3) 0.004(3) 0.034(3)
C304 0.084(4) 0.061(3) 0.045(3) 0.018(3) 0.010(3) 0.046(3)
O401 0.103(4) 0.078(3) 0.071(3) -0.013(3) 0.014(3) 0.041(3)
C401 0.133(8) 0.113(7) 0.098(6) 0.041(6) 0.047(6) 0.080(7)
C402 0.237(16) 0.130(9) 0.076(6) 0.024(6) 0.067(8) 0.124(11)
C403 0.192(13) 0.105(8) 0.109(8) -0.042(6) -0.058(9) 0.098(9)
C404 0.129(9) 0.084(6) 0.123(8) -0.030(6) -0.026(7) 0.054(6)
O501 0.54(10) 0.23(5) 0.41(8) 0.24(6) -0.04(7) -0.02(5)
C501 0.26(6) 0.13(4) 0.28(8) 0.02(4) 0.08(6) 0.08(4)
C502 0.15(3) 0.33(5) 0.20(3) 0.23(4) 0.11(3) 0.15(3)
C503 0.080(10) 0.088(12) 0.093(12) 0.063(11) 0.006(9) 0.040(9)
C504 0.084(13) 0.111(19) 0.15(2) 0.102(19) 0.001(14) 0.000(13)
B101 0.0264(19) 0.0256(19) 0.026(2) 0.0084(16) 0.0035(16) 0.0096(16)
C105 0.0286(17) 0.0252(17) 0.0240(17) 0.0079(14) 0.0039(14) 0.0115(14)
C106 0.0315(19) 0.0299(19) 0.0272(19) 0.0094(15) 0.0021(15) 0.0091(16)
C107 0.033(2) 0.033(2) 0.034(2) 0.0074(17) -0.0019(17) 0.0089(17)
C108 0.042(2) 0.039(2) 0.0267(19) 0.0057(17) -0.0029(17) 0.0160(19)
C109 0.043(2) 0.039(2) 0.0265(19) 0.0122(17) 0.0046(17) 0.0194(18)
C110 0.0316(19) 0.0294(19) 0.0307(19) 0.0107(16) 0.0046(16) 0.0119(15)
C111 0.038(2) 0.043(3) 0.044(3) 0.010(2) -0.005(2) 0.000(2)
C112 0.056(3) 0.056(3) 0.032(2) 0.019(2) 0.009(2) 0.023(2)
C113 0.0298(18) 0.0273(18) 0.0216(16) 0.0072(14) 0.0011(14) 0.0110(15)
C114 0.0273(18) 0.0284(18) 0.0287(18) 0.0104(15) 0.0037(15) 0.0090(15)
C115 0.0301(19) 0.034(2) 0.033(2) 0.0111(17) 0.0055(16) 0.0142(16)
C116 0.038(2) 0.031(2) 0.041(2) 0.0130(18) 0.0086(18) 0.0186(17)
C117 0.036(2) 0.0278(19) 0.036(2) 0.0129(16) 0.0075(17) 0.0100(16)
C118 0.0311(19) 0.0295(19) 0.0310(19) 0.0104(16) 0.0043(15) 0.0122(15)
C119 0.035(2) 0.042(2) 0.059(3) 0.020(2) 0.012(2) 0.0201(19)
C120 0.053(3) 0.034(2) 0.067(3) 0.023(2) 0.018(3) 0.017(2)
C121 0.0290(18) 0.0285(19) 0.0290(19) 0.0101(15) 0.0036(15) 0.0116(15)
C122 0.052(2) 0.031(2) 0.030(2) 0.0124(17) 0.0100(18) 0.0183(19)
C123 0.071(3) 0.034(2) 0.044(3) 0.019(2) 0.013(2) 0.022(2)
C124 0.068(3) 0.040(2) 0.043(3) 0.024(2) 0.013(2) 0.019(2)
C125 0.043(2) 0.043(2) 0.032(2) 0.0174(19) 0.0082(18) 0.0123(19)
C126 0.0319(19) 0.0297(19) 0.0298(19) 0.0105(16) 0.0031(15) 0.0097(15)
C127 0.117(6) 0.035(3) 0.056(3) 0.022(3) 0.030(4) 0.026(3)
C128 0.061(3) 0.050(3) 0.035(2) 0.019(2) 0.009(2) 0.014(2)
C129 0.0280(18) 0.0269(18) 0.0286(18) 0.0105(15) 0.0031(15) 0.0099(15)
C130 0.0299(19) 0.0285(19) 0.032(2) 0.0041(16) 0.0000(16) 0.0095(15)
C131 0.031(2) 0.035(2) 0.042(2) 0.0077(18) 0.0045(17) 0.0142(17)
C132 0.029(2) 0.042(2) 0.041(2) 0.0113(19) 0.0009(17) 0.0104(18)
C133 0.033(2) 0.038(2) 0.029(2) 0.0087(17) -0.0028(16) 0.0082(17)
C134 0.0328(19) 0.034(2) 0.0254(18) 0.0093(16) 0.0024(15) 0.0129(16)
C135 0.035(2) 0.049(3) 0.062(3) -0.003(2) 0.003(2) 0.017(2)
C136 0.039(2) 0.059(3) 0.038(3) 0.004(2) -0.005(2) 0.012(2)
F1A 0.095(3) 0.142(5) 0.066(3) 0.035(3) -0.039(2) -0.064(3)
F1B 0.065(2) 0.082(3) 0.163(5) 0.077(3) -0.025(3) -0.020(2)
F1C 0.041(2) 0.079(3) 0.189(6) 0.011(3) 0.024(3) 0.0031(19)
F2A 0.083(3) 0.181(5) 0.070(2) 0.090(3) 0.022(2) 0.057(3)
F2B 0.113(3) 0.085(3) 0.049(2) 0.0319(19) 0.025(2) -0.006(2)
F2C 0.138(4) 0.107(3) 0.090(3) 0.060(3) 0.081(3) 0.080(3)
F3A 0.0354(14) 0.0502(17) 0.090(2) 0.0333(17) 0.0198(15) 0.0176(12)
F3B 0.059(2) 0.104(3) 0.071(2) -0.002(2) 0.0334(19) 0.018(2)
F3C 0.054(2) 0.118(3) 0.183(5) 0.115(4) 0.054(3) 0.058(2)
F4A 0.093(9) 0.097(11) 0.170(18) 0.110(13) -0.024(10) -0.004(8)
F4B 0.131(14) 0.039(4) 0.072(6) 0.001(4) 0.033(6) -0.019(6)
F4C 0.085(10) 0.060(6) 0.21(2) 0.083(10) 0.098(14) 0.042(7)
F4D 0.100(13) 0.035(6) 0.21(3) 0.060(11) 0.087(18) 0.036(7)
F4E 0.061(10) 0.080(12) 0.17(2) 0.081(14) -0.040(11) -0.037(8)
F4F 0.141(18) 0.069(7) 0.095(8) 0.057(6) 0.045(9) 0.005(8)
F5A 0.268(9) 0.061(3) 0.164(6) 0.040(3) 0.136(6) 0.084(4)
F5B 0.452(14) 0.071(3) 0.087(3) 0.048(3) 0.083(6) 0.133(6)
F5C 0.143(6) 0.038(2) 0.330(12) -0.043(4) -0.061(7) 0.035(3)
F6A 0.125(4) 0.091(3) 0.055(2) 0.027(2) 0.043(2) -0.005(3)
F6B 0.082(3) 0.238(7) 0.035(2) 0.024(3) -0.002(2) 0.034(4)
F6C 0.278(8) 0.114(4) 0.055(2) 0.045(3) 0.086(4) 0.122(5)
F7A 0.090(3) 0.063(2) 0.057(2) 0.0076(17) 0.036(2) 0.0276(19)
F7B 0.0385(18) 0.125(4) 0.107(3) -0.045(3) -0.0038(19) 0.038(2)
F7C 0.091(3) 0.0480(19) 0.083(3) 0.0101(18) 0.022(2) 0.0406(19)
F8A 0.116(11) 0.074(6) 0.025(3) 0.001(4) 0.001(4) 0.011(6)
F8B 0.022(4) 0.18(2) 0.095(11) -0.079(12) -0.006(5) 0.004(8)
F8C 0.18(2) 0.025(4) 0.088(9) -0.008(5) -0.069(11) 0.010(6)
F8D 0.104(14) 0.080(6) 0.096(10) 0.023(7) -0.073(10) 0.006(8)
F8E 0.081(8) 0.046(4) 0.068(5) 0.005(4) -0.016(5) -0.014(4)
F8F 0.039(4) 0.158(18) 0.077(9) -0.073(10) -0.002(5) 0.016(7)

loop_
_atom_type_symbol
_atom_type_description
_atom_type_scat_dispersion_real
_atom_type_scat_dispersion_imag
_atom_type_scat_source
C C 0.0181 0.0091 'International Tables Vol C Tables 4.2.6.8 and 6.1.1.4'
H H 0.0000 0.0000 'International Tables Vol C Tables 4.2.6.8 and 6.1.1.4'
B B 0.0090 0.0039 'International Tables Vol C Tables 4.2.6.8 and 6.1.1.4'
N N 0.0311 0.0180 'International Tables Vol C Tables 4.2.6.8 and 6.1.1.4'
O O 0.0492 0.0322 'International Tables Vol C Tables 4.2.6.8 and 6.1.1.4'
F F 0.0727 0.0534 'International Tables Vol C Tables 4.2.6.8 and 6.1.1.4'
Br Br -0.6763 1.2805 'International Tables Vol C Tables 4.2.6.8 and 6.1.1.4'
Bi Bi -4.0111 8.9310 'International Tables Vol C Tables 4.2.6.8 and 6.1.1.4'

loop_
_geom_angle_atom_site_label_1
_geom_angle_atom_site_label_2
_geom_angle_atom_site_label_3
_geom_angle
C3 Bi1 Br2 91.17(12)
C3 Bi1 Br1 89.47(11)
Br2 Bi1 Br1 92.82(4)
C3 Bi1 O101 82.24(16)
Br2 Bi1 O101 173.19(10)
Br1 Bi1 O101 85.43(12)
C3 Bi1 O201 105.64(14)
Br2 Bi1 O201 82.99(10)
Br1 Bi1 O201 164.34(9)
O101 Bi1 O201 100.39(15)
N1 C1 N2 108.8(4)
N1 C1 H1 125.6
N2 C1 H1 125.6
C3 C2 N1 108.2(4)
C3 C2 H2 125.9
N1 C2 H2 125.9
C2 C3 N2 105.6(3)
C2 C3 Bi1 125.2(3)
N2 C3 Bi1 128.8(3)
C5 C4 C9 124.1(5)
C5 C4 N1 117.7(5)
C9 C4 N1 118.2(4)
C4 C5 C6 115.6(6)
C4 C5 C10 122.8(5)
C6 C5 C10 121.5(6)
C7 C6 C5 120.5(6)
C7 C6 H6 119.7
C5 C6 H6 119.7
C8 C7 C6 122.1(6)
C8 C7 H7 119.0
C6 C7 H7 119.0
C7 C8 C9 121.3(7)
C7 C8 H8 119.3
C9 C8 H8 119.3
C4 C9 C8 116.3(6)
C4 C9 C13 125.0(4)
C8 C9 C13 118.7(6)
C5 C10 C11 110.6(6)
C5 C10 C12 115.6(7)
C11 C10 C12 109.1(6)
C5 C10 H10 107.1
C11 C10 H10 107.1
C12 C10 H10 107.1
C10 C11 H11A 109.5
C10 C11 H11B 109.5
H11A C11 H11B 109.5
C10 C11 H11C 109.5
H11A C11 H11C 109.5
H11B C11 H11C 109.5
C10 C12 H12A 109.5
C10 C12 H12B 109.5
H12A C12 H12B 109.5
C10 C12 H12C 109.5
H12A C12 H12C 109.5
H12B C12 H12C 109.5
C9 C13 C15 112.0(5)
C9 C13 C14 110.3(5)
C15 C13 C14 110.7(6)
C9 C13 H13 107.9
C15 C13 H13 107.9
C14 C13 H13 107.9
C13 C14 H14A 109.5
C13 C14 H14B 109.5
H14A C14 H14B 109.5
C13 C14 H14C 109.5
H14A C14 H14C 109.5
H14B C14 H14C 109.5
C13 C15 H15A 109.5
C13 C15 H15B 109.5
H15A C15 H15B 109.5
C13 C15 H15C 109.5
H15A C15 H15C 109.5
H15B C15 H15C 109.5
C17 C16 C21 123.8(4)
C17 C16 N2 117.6(4)
C21 C16 N2 118.5(4)
C16 C17 C18 116.3(4)
C16 C17 C22 123.0(4)
C18 C17 C22 120.7(4)
C19 C18 C17 121.4(4)
C19 C18 H18 119.3
C17 C18 H18 119.3
C18 C19 C20 120.6(4)
C18 C19 H19 119.7
C20 C19 H19 119.7
C19 C20 C21 121.7(4)
C19 C20 H20 119.1
C21 C20 H20 119.1
C20 C21 C16 116.3(4)
C20 C21 C25 120.9(4)
C16 C21 C25 122.6(4)
C17 C22 C24 113.1(4)
C17 C22 C23 109.6(4)
C24 C22 C23 109.8(5)
C17 C22 H22 108.1
C24 C22 H22 108.1
C23 C22 H22 108.1
C22 C23 H23A 109.5
C22 C23 H23B 109.5
H23A C23 H23B 109.5
C22 C23 H23C 109.5
H23A C23 H23C 109.5
H23B C23 H23C 109.5
C22 C24 H24A 109.5
C22 C24 H24B 109.5
H24A C24 H24B 109.5
C22 C24 H24C 109.5
H24A C24 H24C 109.5
H24B C24 H24C 109.5
C26 C25 C27 110.4(5)
C26 C25 C21 109.4(4)
C27 C25 C21 112.2(4)
C26 C25 H25 108.3
C27 C25 H25 108.3
C21 C25 H25 108.3
C25 C26 H26A 109.5
C25 C26 H26B 109.5
H26A C26 H26B 109.5
C25 C26 H26C 109.5
H26A C26 H26C 109.5
H26B C26 H26C 109.5
C25 C27 H27A 109.5
C25 C27 H27B 109.5
H27A C27 H27B 109.5
C25 C27 H27C 109.5
H27A C27 H27C 109.5
H27B C27 H27C 109.5
C1 N1 C2 108.0(3)
C1 N1 C4 125.0(4)
C2 N1 C4 127.1(4)
C1 N2 C3 109.5(3)
C1 N2 C16 121.7(3)
C3 N2 C16 128.8(3)
C101 O101 C104 108.5(7)
C101 O101 Bi1 116.1(6)
C104 O101 Bi1 131.1(5)
O101 C101 C102 106.9(8)
O101 C101 H10A 110.3
C102 C101 H10A 110.3
O101 C101 H10B 110.3
C102 C101 H10B 110.3
H10A C101 H10B 108.6
C101 C102 C103 105.9(9)
C101 C102 H10C 110.5
C103 C102 H10C 110.5
C101 C102 H10D 110.5
C103 C102 H10D 110.5
H10C C102 H10D 108.7
C102 C103 C104 104.7(9)
C102 C103 H10E 110.8
C104 C103 H10E 110.8
C102 C103 H10F 110.8
C104 C103 H10F 110.8
H10E C103 H10F 108.9
O101 C104 C103 105.8(9)
O101 C104 H10G 110.6
C103 C104 H10G 110.6
O101 C104 H10H 110.6
C103 C104 H10H 110.6
H10G C104 H10H 108.7
C204 O201 C201 105.2(5)
C204 O201 Bi1 110.9(4)
C201 O201 Bi1 127.4(4)
O201 C201 C202 105.7(7)
O201 C201 H20A 110.6
C202 C201 H20A 110.6
O201 C201 H20B 110.6
C202 C201 H20B 110.6
H20A C201 H20B 108.7
C201 C202 C203 105.5(8)
C201 C202 H20C 110.6
C203 C202 H20C 110.6
C201 C202 H20D 110.6
C203 C202 H20D 110.6
H20C C202 H20D 108.8
C204 C203 C202 104.3(7)
C204 C203 H20E 110.9
C202 C203 H20E 110.9
C204 C203 H20F 110.9
C202 C203 H20F 110.9
H20E C203 H20F 108.9
O201 C204 C203 105.5(7)
O201 C204 H20G 110.6
C203 C204 H20G 110.6
O201 C204 H20H 110.6
C203 C204 H20H 110.6
H20G C204 H20H 108.8
C304 O301 C301 107.4(4)
O301 C301 C302 107.4(5)
O301 C301 H30A 110.2
C302 C301 H30A 110.2
O301 C301 H30B 110.2
C302 C301 H30B 110.2
H30A C301 H30B 108.5
C303 C302 C301 104.2(5)
C303 C302 H30C 110.9
C301 C302 H30C 110.9
C303 C302 H30D 110.9
C301 C302 H30D 110.9
H30C C302 H30D 108.9
C304 C303 C302 102.7(6)
C304 C303 H30E 111.2
C302 C303 H30E 111.2
C304 C303 H30F 111.2
C302 C303 H30F 111.2
H30E C303 H30F 109.1
O301 C304 C303 104.7(5)
O301 C304 H30G 110.8
C303 C304 H30G 110.8
O301 C304 H30H 110.8
C303 C304 H30H 110.8
H30G C304 H30H 108.9
C401 O401 C404 108.2(7)
O401 C401 C402 104.3(9)
O401 C401 H40A 110.9
C402 C401 H40A 110.9
O401 C401 H40B 110.9
C402 C401 H40B 110.9
H40A C401 H40B 108.9
C403 C402 C401 104.1(7)
C403 C402 H40C 110.9
C401 C402 H40C 110.9
C403 C402 H40D 110.9
C401 C402 H40D 110.9
H40C C402 H40D 109.0
C402 C403 C404 104.4(12)
C402 C403 H40E 110.9
C404 C403 H40E 110.9
C402 C403 H40F 110.9
C404 C403 H40F 110.9
H40E C403 H40F 108.9
C403 C404 O401 106.8(9)
C403 C404 H40G 110.4
O401 C404 H40G 110.4
C403 C404 H40H 110.4
O401 C404 H40H 110.4
H40G C404 H40H 108.6
C501 O501 C504 108.6(18)
O501 C501 C502 104(2)
O501 C501 H50A 111.0
C502 C501 H50A 111.0
O501 C501 H50B 111.0
C502 C501 H50B 111.0
H50A C501 H50B 109.0
C503 C502 C501 99.4(18)
C503 C502 H50C 111.9
C501 C502 H50C 111.9
C503 C502 H50D 111.9
C501 C502 H50D 111.9
H50C C502 H50D 109.6
C502 C503 C504 105.8(16)
C502 C503 H50E 110.6
C504 C503 H50E 110.6
C502 C503 H50F 110.6
C504 C503 H50F 110.6
H50E C503 H50F 108.7
O501 C504 C503 105.5(17)
O501 C504 H50G 110.6
C503 C504 H50G 110.6
O501 C504 H50H 110.6
C503 C504 H50H 110.6
H50G C504 H50H 108.8
C121 B101 C113 114.6(3)
C121 B101 C129 104.2(3)
C113 B101 C129 111.5(3)
C121 B101 C105 110.5(3)
C113 B101 C105 103.4(3)
C129 B101 C105 112.9(3)
C110 C105 C106 116.3(3)
C110 C105 B101 122.2(3)
C106 C105 B101 121.4(3)
C107 C106 C105 121.5(4)
C107 C106 H106 119.2
C105 C106 H106 119.2
C108 C107 C106 121.1(4)
C108 C107 C111 120.3(4)
C106 C107 C111 118.6(4)
C107 C108 C109 118.5(4)
C107 C108 H108 120.8
C109 C108 H108 120.8
C108 C109 C110 120.7(4)
C108 C109 C112 119.4(4)
C110 C109 C112 119.9(4)
C109 C110 C105 121.9(4)
C109 C110 H110 119.0
C105 C110 H110 119.0
F1A C111 F1B 105.7(5)
F1A C111 F1C 106.4(6)
F1B C111 F1C 105.2(6)
F1A C111 C107 113.6(5)
F1B C111 C107 112.9(4)
F1C C111 C107 112.5(4)
F2A C112 F2C 105.7(5)
F2A C112 F2B 106.6(5)
F2C C112 F2B 103.4(5)
F2A C112 C109 113.8(4)
F2C C112 C109 112.8(4)
F2B C112 C109 113.6(4)
C118 C113 C114 115.6(4)
C118 C113 B101 122.8(3)
C114 C113 B101 121.3(3)
C115 C114 C113 121.9(4)
C115 C114 H114 119.1
C113 C114 H114 119.1
C116 C115 C114 121.4(4)
C116 C115 C119 117.8(4)
C114 C115 C119 120.8(4)
C115 C116 C117 117.9(4)
C115 C116 H116 121.0
C117 C116 H116 121.0
C118 C117 C116 120.4(4)
C118 C117 C120 121.1(4)
C116 C117 C120 118.5(4)
C117 C118 C113 122.8(4)
C117 C118 H118 118.6
C113 C118 H118 118.6
F3C C119 F3A 106.9(4)
F3C C119 F3B 105.6(5)
F3A C119 F3B 105.2(4)
F3C C119 C115 112.6(4)
F3A C119 C115 113.9(4)
F3B C119 C115 112.0(4)
F4C C120 F4A 107.5(10)
F4C C120 F4B 102.2(10)
F4A C120 F4B 104.5(10)
F4C C120 C117 115.6(6)
F4A C120 C117 114.2(6)
F4B C120 C117 111.6(6)
C122 C121 C126 115.4(4)
C122 C121 B101 119.5(4)
C126 C121 B101 124.9(3)
C123 C122 C121 122.9(4)
C123 C122 H122 118.6
C121 C122 H122 118.6
C124 C123 C122 120.8(4)
C124 C123 C127 120.2(4)
C122 C123 C127 119.0(5)
C123 C124 C125 118.6(4)
C123 C124 H124 120.7
C125 C124 H124 120.7
C124 C125 C126 120.6(4)
C124 C125 C128 118.9(4)
C126 C125 C128 120.5(4)
C125 C126 C121 121.8(4)
C125 C126 H126 119.1
C121 C126 H126 119.1
F5C C127 F5B 108.3(8)
F5C C127 F5A 101.9(8)
F5B C127 F5A 103.6(7)
F5C C127 C123 112.7(6)
F5B C127 C123 114.6(6)
F5A C127 C123 114.6(5)
F6C C128 F6B 104.8(6)
F6C C128 F6A 105.3(6)
F6B C128 F6A 106.2(5)
F6C C128 C125 113.9(4)
F6B C128 C125 112.7(5)
F6A C128 C125 113.1(4)
C130 C129 C134 115.8(4)
C130 C129 B101 123.5(3)
C134 C129 B101 120.2(3)
C129 C130 C131 122.5(4)
C129 C130 H130 118.8
C131 C130 H130 118.8
C132 C131 C130 120.5(4)
C132 C131 C135 120.6(4)
C130 C131 C135 118.9(4)
C131 C132 C133 118.1(4)
C131 C132 H132 121.0
C133 C132 H132 121.0
C132 C133 C134 121.2(4)
C132 C133 C136 119.3(4)
C134 C133 C136 119.5(4)
C133 C134 C129 121.9(4)
C133 C134 H134 119.1
C129 C134 H134 119.1
F7B C135 F7C 108.4(5)
F7B C135 F7A 106.1(6)
F7C C135 F7A 104.0(4)
F7B C135 C131 113.2(4)
F7C C135 C131 112.5(5)
F7A C135 C131 111.9(5)
F8B C136 F8C 113.8(13)
F8B C136 F8A 103.1(13)
F8C C136 F8A 101.4(10)
F8B C136 C133 115.8(7)
F8C C136 C133 111.9(6)
F8A C136 C133 109.3(6)

loop_
_geom_bond_atom_site_label_1
_geom_bond_atom_site_label_2
_geom_bond_distance
Bi1 C3 2.291(4)
Bi1 Br2 2.6346(11)
Bi1 Br1 2.6527(7)
Bi1 O101 2.673(5)
Bi1 O201 2.755(4)
C1 N1 1.328(5)
C1 N2 1.331(5)
C1 H1 0.9500
C2 C3 1.355(6)
C2 N1 1.389(5)
C2 H2 0.9500
C3 N2 1.389(5)
C4 C5 1.386(8)
C4 C9 1.398(8)
C4 N1 1.460(5)
C5 C6 1.430(9)
C5 C10 1.492(10)
C6 C7 1.356(12)
C6 H6 0.9500
C7 C8 1.344(11)
C7 H7 0.9500
C8 C9 1.400(7)
C8 H8 0.9500
C9 C13 1.497(8)
C10 C11 1.534(10)
C10 C12 1.535(10)
C10 H10 1.0000
C11 H11A 0.9800
C11 H11B 0.9800
C11 H11C 0.9800
C12 H12A 0.9800
C12 H12B 0.9800
C12 H12C 0.9800
C13 C15 1.531(8)
C13 C14 1.547(10)
C13 H13 1.0000
C14 H14A 0.9800
C14 H14B 0.9800
C14 H14C 0.9800
C15 H15A 0.9800
C15 H15B 0.9800
C15 H15C 0.9800
C16 C17 1.398(6)
C16 C21 1.410(6)
C16 N2 1.462(5)
C17 C18 1.399(6)
C17 C22 1.518(6)
C18 C19 1.373(7)
C18 H18 0.9500
C19 C20 1.377(7)
C19 H19 0.9500
C20 C21 1.385(6)
C20 H20 0.9500
C21 C25 1.519(6)
C22 C24 1.518(7)
C22 C23 1.544(8)
C22 H22 1.0000
C23 H23A 0.9800
C23 H23B 0.9800
C23 H23C 0.9800
C24 H24A 0.9800
C24 H24B 0.9800
C24 H24C 0.9800
C25 C26 1.515(7)
C25 C27 1.517(7)
C25 H25 1.0000
C26 H26A 0.9800
C26 H26B 0.9800
C26 H26C 0.9800
C27 H27A 0.9800
C27 H27B 0.9800
C27 H27C 0.9800
O101 C101 1.416(8)
O101 C104 1.464(11)
C101 C102 1.442(15)
C101 H10A 0.9900
C101 H10B 0.9900
C102 C103 1.461(15)
C102 H10C 0.9900
C102 H10D 0.9900
C103 C104 1.471(12)
C103 H10E 0.9900
C103 H10F 0.9900
C104 H10G 0.9900
C104 H10H 0.9900
O201 C204 1.435(8)
O201 C201 1.440(8)
C201 C202 1.501(11)
C201 H20A 0.9900
C201 H20B 0.9900
C202 C203 1.509(14)
C202 H20C 0.9900
C202 H20D 0.9900
C203 C204 1.503(12)
C203 H20E 0.9900
C203 H20F 0.9900
C204 H20G 0.9900
C204 H20H 0.9900
O301 C304 1.426(7)
O301 C301 1.429(7)
C301 C302 1.518(10)
C301 H30A 0.9900
C301 H30B 0.9900
C302 C303 1.514(9)
C302 H30C 0.9900
C302 H30D 0.9900
C303 C304 1.507(9)
C303 H30E 0.9900
C303 H30F 0.9900
C304 H30G 0.9900
C304 H30H 0.9900
O401 C401 1.405(10)
O401 C404 1.433(11)
C401 C402 1.558(15)
C401 H40A 0.9900
C401 H40B 0.9900
C402 C403 1.411(18)
C402 H40C 0.9900
C402 H40D 0.9900
C403 C404 1.427(12)
C403 H40E 0.9900
C403 H40F 0.9900
C404 H40G 0.9900
C404 H40H 0.9900
O501 C501 1.41(2)
O501 C504 1.43(2)
C501 C502 1.56(2)
C501 H50A 0.9900
C501 H50B 0.9900
C502 C503 1.42(2)
C502 H50C 0.9900
C502 H50D 0.9900
C503 C504 1.434(18)
C503 H50E 0.9900
C503 H50F 0.9900
C504 H50G 0.9900
C504 H50H 0.9900
B101 C121 1.634(6)
B101 C113 1.640(5)
B101 C129 1.643(6)
B101 C105 1.643(5)
C105 C110 1.395(6)
C105 C106 1.404(5)
C106 C107 1.392(6)
C106 H106 0.9500
C107 C108 1.372(7)
C107 C111 1.505(6)
C108 C109 1.388(7)
C108 H108 0.9500
C109 C110 1.389(6)
C109 C112 1.493(7)
C110 H110 0.9500
C111 F1A 1.290(7)
C111 F1B 1.293(7)
C111 F1C 1.298(7)
C112 F2A 1.310(6)
C112 F2C 1.321(6)
C112 F2B 1.328(7)
C113 C118 1.397(6)
C113 C114 1.403(5)
C114 C115 1.392(6)
C114 H114 0.9500
C115 C116 1.383(6)
C115 C119 1.496(6)
C116 C117 1.392(6)
C116 H116 0.9500
C117 C118 1.391(6)
C117 C120 1.496(6)
C118 H118 0.9500
C119 F3C 1.322(6)
C119 F3A 1.324(6)
C119 F3B 1.332(7)
C120 F4C 1.291(11)
C120 F4A 1.292(10)
C120 F4B 1.343(10)
C121 C122 1.397(6)
C121 C126 1.405(6)
C122 C123 1.379(6)
C122 H122 0.9500
C123 C124 1.372(7)
C123 C127 1.505(7)
C124 C125 1.384(7)
C124 H124 0.9500
C125 C126 1.395(6)
C125 C128 1.498(6)
C126 H126 0.9500
C127 F5C 1.255(10)
C127 F5B 1.263(8)
C127 F5A 1.275(9)
C128 F6C 1.288(7)
C128 F6B 1.288(7)
C128 F6A 1.310(7)
C129 C130 1.396(6)
C129 C134 1.402(5)
C130 C131 1.396(6)
C130 H130 0.9500
C131 C132 1.384(6)
C131 C135 1.506(6)
C132 C133 1.385(7)
C132 H132 0.9500
C133 C134 1.389(6)
C133 C136 1.503(6)
C134 H134 0.9500
C135 F7B 1.312(6)
C135 F7C 1.328(7)
C135 F7A 1.347(8)
C136 F8B 1.238(12)
C136 F8C 1.280(13)
C136 F8A 1.364(11)

loop_
_geom_hbond_atom_site_label_D
_geom_hbond_atom_site_label_H
_geom_hbond_atom_site_label_A
_geom_hbond_distance_DH
_geom_hbond_distance_HA
_geom_hbond_distance_DA
_geom_hbond_angle_DHA
C1 H1 O301 0.95 2.10 3.043(5) 169.5
C2 H2 O401 0.95 2.38 3.173(6) 140.4
